data_2233929
loop_
_publ_author_name
'Craig, Gemma E.'
'Johnson, Carla'
'Kennedy, Alan R.'

_publ_section_title
;
 1,4-Dimethylpiperazin-1-ium 3-hydroxy-2-naphthoate
;
_journal_coeditor_code LH5414
_journal_issue 3
_journal_name_full 'Acta Crystallographica Section E'
_journal_page_first o787
_journal_paper_doi 10.1107/S1600536812005375
_journal_volume 68
_journal_year 2012
_chemical_formula_iupac 'C6 H15 N2 +, C11 H7 O3 -'
_chemical_formula_moiety 'C6 H15 N2 +, C11 H7 O3 -'
_chemical_formula_sum 'C17 H22 N2 O3'
_chemical_formula_weight 302.37
_chemical_name_systematic
;
1,4-Dimethylpiperazinium 3-hydroxy-2-naphthoate
;
_space_group_IT_number 4
_symmetry_cell_setting monoclinic
_symmetry_space_group_name_Hall 'P 2yb'
_symmetry_space_group_name_H-M 'P 1 21 1'
_atom_sites_solution_hydrogens geom
_atom_sites_solution_primary direct
_atom_sites_solution_secondary difmap
_audit_creation_method SHELXL-97
_cell_angle_alpha 90.00
_cell_angle_beta 100.29(2)
_cell_angle_gamma 90.00
_cell_formula_units_Z 2
_cell_length_a 5.8772(16)
_cell_length_b 10.892(2)
_cell_length_c 12.562(2)
_cell_measurement_reflns_used 1466
_cell_measurement_temperature 293(2)
_cell_measurement_theta_max 31.2936
_cell_measurement_theta_min 2.4903
_cell_volume 791.2(3)
_computing_cell_refinement
;
CrysAlis PRO (Oxford Diffraction, 2010)
;
_computing_data_collection
;
CrysAlis PRO (Oxford Diffraction, 2010)
;
_computing_data_reduction
;
CrysAlis PRO (Oxford Diffraction, 2010)
;
_computing_molecular_graphics
;
ORTEP-3 (Farrugia, 1997) and X-SEED (Barbour, 2001)
;
_computing_structure_refinement 'SHELXL97 (Sheldrick, 2008)'
_computing_structure_solution 'SHELXS97 (Sheldrick, 2008)'
_diffrn_ambient_temperature 293(2)
_diffrn_detector_area_resol_mean 16.0268
_diffrn_measured_fraction_theta_full 0.998
_diffrn_measured_fraction_theta_max 0.998
_diffrn_measurement_device_type 'Oxford Diffraction Xcaliber S'
_diffrn_measurement_method '\w scans'
_diffrn_radiation_monochromator graphite
_diffrn_radiation_source 'fine-focus sealed tube'
_diffrn_radiation_type MoK\a
_diffrn_radiation_wavelength 0.71073
_diffrn_reflns_av_R_equivalents 0.1190
_diffrn_reflns_av_sigmaI/netI 0.0995
_diffrn_reflns_limit_h_max 7
_diffrn_reflns_limit_h_min -7
_diffrn_reflns_limit_k_max 13
_diffrn_reflns_limit_k_min -13
_diffrn_reflns_limit_l_max 15
_diffrn_reflns_limit_l_min -15
_diffrn_reflns_number 7855
_diffrn_reflns_theta_full 25.98
_diffrn_reflns_theta_max 25.98
_diffrn_reflns_theta_min 2.49
_diffrn_standards_decay_% 0
_diffrn_standards_interval_count 0
_diffrn_standards_interval_time 0
_diffrn_standards_number 0
_exptl_absorpt_coefficient_mu 0.087
_exptl_absorpt_correction_type none
_exptl_crystal_colour colourless
_exptl_crystal_density_diffrn 1.269
_exptl_crystal_density_method 'not measured'
_exptl_crystal_description fragment
_exptl_crystal_F_000 324
_exptl_crystal_size_max 0.20
_exptl_crystal_size_mid 0.15
_exptl_crystal_size_min 0.08
_refine_diff_density_max 0.144
_refine_diff_density_min -0.164
_refine_ls_abs_structure_Flack 0.2(18)
_refine_ls_extinction_coef 0.046(5)
_refine_ls_extinction_expression Fc^*^=kFc[1+0.001xFc^2^\l^3^/sin(2\q)]^-1/4^
_refine_ls_extinction_method 'SHELXL97 (Sheldrick, 2008)'
_refine_ls_goodness_of_fit_ref 0.829
_refine_ls_hydrogen_treatment constr
_refine_ls_matrix_type full
_refine_ls_number_parameters 203
_refine_ls_number_reflns 2996
_refine_ls_number_restraints 1
_refine_ls_restrained_S_all 0.829
_refine_ls_R_factor_all 0.0871
_refine_ls_R_factor_gt 0.0456
_refine_ls_shift/su_max 0.000
_refine_ls_shift/su_mean 0.000
_refine_ls_structure_factor_coef Fsqd
_refine_ls_weighting_details 'calc w=1/[\s^2^(Fo^2^)+(0.0613P)^2^] where P=(Fo^2^+2Fc^2^)/3'
_refine_ls_weighting_scheme calc
_refine_ls_wR_factor_gt 0.1061
_refine_ls_wR_factor_ref 0.1208
_reflns_number_gt 1608
_reflns_number_total 2996
_reflns_threshold_expression I>2\s(I)
_cod_data_source_file lh5414.cif
_cod_data_source_block I
_cod_original_sg_symbol_H-M 'P 21'
_cod_database_code 2233929
_cod_database_fobs_code 2233929

loop_
_symmetry_equiv_pos_as_xyz
'x, y, z'
'-x, y+1/2, -z'

loop_
_atom_site_type_symbol
_atom_site_label
_atom_site_fract_x
_atom_site_fract_y
_atom_site_fract_z
_atom_site_U_iso_or_equiv
_atom_site_adp_type
_atom_site_calc_flag
_atom_site_refinement_flags
_atom_site_occupancy
_atom_site_symmetry_multiplicity
O O1 0.4807(4) 0.4173(2) 0.83756(18) 0.0698(7) Uani d . 1 1
O O2 0.7191(4) 0.2587(2) 0.86723(18) 0.0693(7) Uani d . 1 1
O O3 0.6220(4) 0.0581(2) 0.7662(2) 0.0713(7) Uani d . 1 1
H H3 0.6909 0.1050 0.8120 0.107 Uiso calc R 1 1
N N1 0.0615(5) 0.2188(2) 0.18076(18) 0.0540(7) Uani d . 1 1
N N2 0.2028(4) 0.0436(2) 0.03575(18) 0.0485(6) Uani d . 1 1
H H2 0.3079 0.0004 0.0834 0.058 Uiso calc R 1 1
C C1 0.5324(6) 0.3081(3) 0.8212(2) 0.0499(8) Uani d . 1 1
C C2 0.3691(5) 0.2334(2) 0.7444(2) 0.0421(7) Uani d . 1 1
C C3 0.4223(5) 0.1106(3) 0.7177(2) 0.0492(8) Uani d . 1 1
C C4 0.2712(6) 0.0446(3) 0.6450(2) 0.0577(8) Uani d . 1 1
H H4 0.3089 -0.0353 0.6286 0.069 Uiso calc R 1 1
C C5 0.0600(6) 0.0946(3) 0.5943(2) 0.0511(8) Uani d . 1 1
C C6 0.0011(5) 0.2159(3) 0.6212(2) 0.0481(8) Uani d . 1 1
C C7 0.1630(5) 0.2818(2) 0.6959(2) 0.0460(7) Uani d . 1 1
H H7 0.1275 0.3618 0.7128 0.055 Uiso calc R 1 1
C C8 -0.1018(7) 0.0297(3) 0.5177(3) 0.0691(10) Uani d . 1 1
H H8 -0.0694 -0.0504 0.4995 0.083 Uiso calc R 1 1
C C9 -0.3021(7) 0.0825(4) 0.4708(3) 0.0819(12) Uani d . 1 1
H H9 -0.4035 0.0387 0.4192 0.098 Uiso calc R 1 1
C C10 -0.3613(7) 0.2015(4) 0.4978(3) 0.0815(12) Uani d . 1 1
H H10 -0.5014 0.2359 0.4653 0.098 Uiso calc R 1 1
C C11 -0.2116(6) 0.2662(3) 0.5721(3) 0.0642(9) Uani d . 1 1
H H11 -0.2509 0.3450 0.5907 0.077 Uiso calc R 1 1
C C12 0.2864(6) 0.2257(3) 0.1499(3) 0.0621(9) Uani d . 1 1
H H12A 0.3974 0.1803 0.2017 0.074 Uiso calc R 1 1
H H12B 0.3362 0.3107 0.1514 0.074 Uiso calc R 1 1
C C13 0.2821(6) 0.1748(3) 0.0404(3) 0.0582(9) Uani d . 1 1
H H13A 0.4357 0.1793 0.0224 0.070 Uiso calc R 1 1
H H13B 0.1784 0.2230 -0.0123 0.070 Uiso calc R 1 1
C C14 -0.0210(5) 0.0334(3) 0.0721(2) 0.0559(8) Uani d . 1 1
H H14A -0.0635 -0.0524 0.0751 0.067 Uiso calc R 1 1
H H14B -0.1396 0.0745 0.0208 0.067 Uiso calc R 1 1
C C15 -0.0076(6) 0.0901(3) 0.1817(2) 0.0572(9) Uani d . 1 1
H H15A -0.1573 0.0843 0.2036 0.069 Uiso calc R 1 1
H H15B 0.1034 0.0454 0.2339 0.069 Uiso calc R 1 1
C C16 0.0568(7) 0.2757(3) 0.2852(3) 0.0778(11) Uani d . 1 1
H H16A 0.1569 0.2313 0.3408 0.117 Uiso calc R 1 1
H H16B -0.0983 0.2742 0.2995 0.117 Uiso calc R 1 1
H H16C 0.1086 0.3592 0.2841 0.117 Uiso calc R 1 1
C C17 0.1976(6) -0.0108(3) -0.0721(2) 0.0694(10) Uani d . 1 1
H H17A 0.1472 -0.0946 -0.0717 0.104 Uiso calc R 1 1
H H17B 0.3498 -0.0079 -0.0898 0.104 Uiso calc R 1 1
H H17C 0.0926 0.0347 -0.1249 0.104 Uiso calc R 1 1

loop_
_atom_site_aniso_label
_atom_site_aniso_U_11
_atom_site_aniso_U_22
_atom_site_aniso_U_33
_atom_site_aniso_U_12
_atom_site_aniso_U_13
_atom_site_aniso_U_23
O1 0.0622(15) 0.0473(14) 0.0920(16) 0.0018(12) -0.0080(11) -0.0174(12)
O2 0.0633(17) 0.0680(15) 0.0704(14) 0.0035(13) -0.0053(12) -0.0016(12)
O3 0.0711(16) 0.0539(14) 0.0857(16) 0.0150(13) 0.0058(12) 0.0047(12)
N1 0.0617(18) 0.0417(15) 0.0584(15) 0.0002(14) 0.0099(12) 0.0000(12)
N2 0.0493(15) 0.0434(14) 0.0510(14) 0.0044(12) 0.0042(10) 0.0066(12)
C1 0.049(2) 0.047(2) 0.0516(18) -0.0045(16) 0.0016(15) 0.0030(15)
C2 0.0478(18) 0.0365(15) 0.0419(15) -0.0003(14) 0.0074(13) 0.0016(13)
C3 0.055(2) 0.0392(17) 0.0534(17) 0.0029(15) 0.0085(15) 0.0040(15)
C4 0.079(2) 0.0358(16) 0.062(2) 0.0007(18) 0.0225(17) -0.0012(15)
C5 0.066(2) 0.0445(19) 0.0440(16) -0.0126(16) 0.0121(15) -0.0028(14)
C6 0.0483(19) 0.0502(19) 0.0452(15) -0.0061(15) 0.0069(14) 0.0008(15)
C7 0.057(2) 0.0347(15) 0.0462(15) 0.0011(15) 0.0089(14) -0.0039(12)
C8 0.086(3) 0.062(2) 0.059(2) -0.021(2) 0.0122(19) -0.0126(18)
C9 0.078(3) 0.101(3) 0.061(2) -0.034(3) -0.0001(19) -0.008(2)
C10 0.068(3) 0.105(3) 0.065(2) -0.015(2) -0.0048(19) 0.013(2)
C11 0.061(2) 0.065(2) 0.0631(19) 0.0012(19) 0.0015(16) 0.0026(17)
C12 0.065(2) 0.0412(18) 0.078(2) -0.0092(17) 0.0058(17) 0.0020(17)
C13 0.063(2) 0.0390(17) 0.074(2) -0.0047(16) 0.0165(16) 0.0120(15)
C14 0.0497(19) 0.0503(18) 0.067(2) -0.0031(15) 0.0078(15) 0.0032(16)
C15 0.064(2) 0.050(2) 0.0585(19) -0.0035(16) 0.0110(16) 0.0051(15)
C16 0.098(3) 0.067(2) 0.067(2) 0.004(2) 0.0124(19) -0.0089(18)
C17 0.082(3) 0.068(2) 0.058(2) 0.013(2) 0.0097(17) 0.0025(18)

loop_
_atom_type_symbol
_atom_type_description
_atom_type_scat_dispersion_real
_atom_type_scat_dispersion_imag
_atom_type_scat_source
O O 0.0106 0.0060 'International Tables Vol C Tables 4.2.6.8 and 6.1.1.4'
N N 0.0061 0.0033 'International Tables Vol C Tables 4.2.6.8 and 6.1.1.4'
C C 0.0033 0.0016 'International Tables Vol C Tables 4.2.6.8 and 6.1.1.4'
H H 0.0000 0.0000 'International Tables Vol C Tables 4.2.6.8 and 6.1.1.4'

loop_
_geom_angle_atom_site_label_1
_geom_angle_atom_site_label_2
_geom_angle_atom_site_label_3
_geom_angle
C3 O3 H3 109.5
C12 N1 C16 112.7(3)
C12 N1 C15 108.7(2)
C16 N1 C15 110.6(3)
C14 N2 C17 112.5(2)
C14 N2 C13 110.4(2)
C17 N2 C13 111.9(2)
C14 N2 H2 107.2
C17 N2 H2 107.2
C13 N2 H2 107.2
O1 C1 O2 123.0(3)
O1 C1 C2 118.8(3)
O2 C1 C2 118.2(3)
C7 C2 C3 118.2(3)
C7 C2 C1 120.1(3)
C3 C2 C1 121.7(3)
O3 C3 C4 119.4(3)
O3 C3 C2 120.1(3)
C4 C3 C2 120.6(3)
C3 C4 C5 121.3(3)
C3 C4 H4 119.4
C5 C4 H4 119.4
C4 C5 C8 123.2(3)
C4 C5 C6 119.2(3)
C8 C5 C6 117.6(3)
C11 C6 C7 122.5(3)
C11 C6 C5 119.6(3)
C7 C6 C5 117.9(3)
C2 C7 C6 122.8(3)
C2 C7 H7 118.6
C6 C7 H7 118.6
C9 C8 C5 120.8(4)
C9 C8 H8 119.6
C5 C8 H8 119.6
C8 C9 C10 121.7(3)
C8 C9 H9 119.2
C10 C9 H9 119.2
C11 C10 C9 119.2(4)
C11 C10 H10 120.4
C9 C10 H10 120.4
C10 C11 C6 121.1(4)
C10 C11 H11 119.5
C6 C11 H11 119.5
N1 C12 C13 111.5(3)
N1 C12 H12A 109.3
C13 C12 H12A 109.3
N1 C12 H12B 109.3
C13 C12 H12B 109.3
H12A C12 H12B 108.0
C12 C13 N2 110.3(3)
C12 C13 H13A 109.6
N2 C13 H13A 109.6
C12 C13 H13B 109.6
N2 C13 H13B 109.6
H13A C13 H13B 108.1
N2 C14 C15 110.6(2)
N2 C14 H14A 109.5
C15 C14 H14A 109.5
N2 C14 H14B 109.5
C15 C14 H14B 109.5
H14A C14 H14B 108.1
N1 C15 C14 111.0(2)
N1 C15 H15A 109.4
C14 C15 H15A 109.4
N1 C15 H15B 109.4
C14 C15 H15B 109.4
H15A C15 H15B 108.0
N1 C16 H16A 109.5
N1 C16 H16B 109.5
H16A C16 H16B 109.5
N1 C16 H16C 109.5
H16A C16 H16C 109.5
H16B C16 H16C 109.5
N2 C17 H17A 109.5
N2 C17 H17B 109.5
H17A C17 H17B 109.5
N2 C17 H17C 109.5
H17A C17 H17C 109.5
H17B C17 H17C 109.5

loop_
_geom_bond_atom_site_label_1
_geom_bond_atom_site_label_2
_geom_bond_distance
_geom_bond_publ_flag
O1 C1 1.253(4) n
O2 C1 1.265(4) n
O3 C3 1.349(4) n
O3 H3 0.8200 ?
N1 C12 1.445(4) n
N1 C16 1.455(4) n
N1 C15 1.460(4) n
N2 C14 1.472(4) n
N2 C17 1.474(4) n
N2 C13 1.501(4) n
N2 H2 0.9100 ?
C1 C2 1.479(4) ?
C2 C7 1.361(4) ?
C2 C3 1.427(4) ?
C3 C4 1.360(4) ?
C4 C5 1.400(4) ?
C4 H4 0.9300 ?
C5 C8 1.416(4) ?
C5 C6 1.421(4) ?
C6 C11 1.403(4) ?
C6 C7 1.408(4) ?
C7 H7 0.9300 ?
C8 C9 1.348(5) ?
C8 H8 0.9300 ?
C9 C10 1.399(6) ?
C9 H9 0.9300 ?
C10 C11 1.360(5) ?
C10 H10 0.9300 ?
C11 H11 0.9300 ?
C12 C13 1.479(5) ?
C12 H12A 0.9700 ?
C12 H12B 0.9700 ?
C13 H13A 0.9700 ?
C13 H13B 0.9700 ?
C14 C15 1.497(4) ?
C14 H14A 0.9700 ?
C14 H14B 0.9700 ?
C15 H15A 0.9700 ?
C15 H15B 0.9700 ?
C16 H16A 0.9600 ?
C16 H16B 0.9600 ?
C16 H16C 0.9600 ?
C17 H17A 0.9600 ?
C17 H17B 0.9600 ?
C17 H17C 0.9600 ?

loop_
_geom_hbond_atom_site_label_D
_geom_hbond_atom_site_label_H
_geom_hbond_atom_site_label_A
_geom_hbond_site_symmetry_A
_geom_hbond_distance_DH
_geom_hbond_distance_HA
_geom_hbond_distance_DA
_geom_hbond_angle_DHA
O3 H3 O2 . 0.82 1.81 2.541(3) 147.8
N2 H2 O1 2_646 0.91 1.71 2.613(3) 174.4

loop_
_geom_torsion_atom_site_label_1
_geom_torsion_atom_site_label_2
_geom_torsion_atom_site_label_3
_geom_torsion_atom_site_label_4
_geom_torsion
O1 C1 C2 C7 -2.5(5)
O2 C1 C2 C7 177.8(3)
O1 C1 C2 C3 176.7(3)
O2 C1 C2 C3 -3.0(4)
C7 C2 C3 O3 -178.2(3)
C1 C2 C3 O3 2.6(4)
C7 C2 C3 C4 0.6(4)
C1 C2 C3 C4 -178.6(3)
O3 C3 C4 C5 178.8(3)
C2 C3 C4 C5 -0.1(4)
C3 C4 C5 C8 179.6(3)
C3 C4 C5 C6 -1.2(4)
C4 C5 C6 C11 -179.0(3)
C8 C5 C6 C11 0.2(4)
C4 C5 C6 C7 1.9(4)
C8 C5 C6 C7 -178.9(3)
C3 C2 C7 C6 0.1(4)
C1 C2 C7 C6 179.3(3)
C11 C6 C7 C2 179.6(3)
C5 C6 C7 C2 -1.4(4)
C4 C5 C8 C9 -179.6(3)
C6 C5 C8 C9 1.2(5)
C5 C8 C9 C10 -1.8(6)
C8 C9 C10 C11 0.9(6)
C9 C10 C11 C6 0.5(6)
C7 C6 C11 C10 178.0(3)
C5 C6 C11 C10 -1.0(5)
C16 N1 C12 C13 -176.1(3)
C15 N1 C12 C13 60.9(3)
N1 C12 C13 N2 -58.3(4)
C14 N2 C13 C12 54.3(3)
C17 N2 C13 C12 -179.6(3)
C17 N2 C14 C15 -179.8(3)
C13 N2 C14 C15 -54.0(3)
C12 N1 C15 C14 -60.2(3)
C16 N1 C15 C14 175.6(3)
N2 C14 C15 N1 57.8(3)

loop_
_cod_related_entry_id
_cod_related_entry_database
_cod_related_entry_code
1 ChemSpider 30657527
